data_2017774
loop_
_publ_author_name
'Chitra, R.'
'Choudhury, R. R.'

_publ_section_title
;
 Single-crystal neutron diffraction investigation on crystals belonging to
 the langasite family: a comparative study
;
_journal_issue 5
_journal_name_full 'Acta Crystallographica Section B'
_journal_page_first 497
_journal_page_last 502
_journal_paper_doi 10.1107/S0108768110031459
_journal_volume 66
_journal_year 2010
_chemical_formula_moiety 'Ga5.48 La3 O14 Ta0.03 Zr0.50'
_chemical_formula_sum 'Ga5.48 La3 O14 Ta0.03 Zr0.5'
_chemical_formula_weight 1073.18
_chemical_name_common langtate
_chemical_name_systematic
;
 langtate
;
_space_group_IT_number 150
_symmetry_cell_setting trigonal
_symmetry_space_group_name_Hall 'P 3 2"'
_symmetry_space_group_name_H-M 'P 3 2 1'
_atom_sites_solution_primary direct
_atom_sites_solution_secondary difmap
_audit_creation_method SHELXL-97
_cell_angle_alpha 90.00
_cell_angle_beta 90.00
_cell_angle_gamma 120.00
_cell_formula_units_Z 1
_cell_length_a 8.256(5)
_cell_length_b 8.256(5)
_cell_length_c 5.141(2)
_cell_measurement_reflns_used 50
_cell_measurement_temperature 300(2)
_cell_measurement_theta_max 44
_cell_measurement_theta_min 4
_cell_volume 303.5(3)
_computing_cell_refinement REFINE
_computing_data_collection SCAD
_computing_data_reduction DATRED
_computing_molecular_graphics ORTEP
_computing_publication_material SHELX
_computing_structure_refinement 'SHELXL-97 (Sheldrick, 1997)'
_diffrn_ambient_temperature 300(2)
_diffrn_measured_fraction_theta_full 1.000
_diffrn_measured_fraction_theta_max 1.000
_diffrn_measurement_device_type 'Four circle diffractometer'
_diffrn_measurement_method \t-\2t
_diffrn_radiation_monochromator Cu
_diffrn_radiation_probe neutron
_diffrn_radiation_source Dhruva
_diffrn_radiation_type neutron
_diffrn_radiation_wavelength 0.99500
_diffrn_reflns_av_R_equivalents 0.0000
_diffrn_reflns_av_sigmaI/netI 0.0299
_diffrn_reflns_limit_h_max 10
_diffrn_reflns_limit_h_min -9
_diffrn_reflns_limit_k_max 11
_diffrn_reflns_limit_k_min -10
_diffrn_reflns_limit_l_max 7
_diffrn_reflns_limit_l_min -7
_diffrn_reflns_number 354
_diffrn_reflns_theta_full 44.09
_diffrn_reflns_theta_max 44.09
_diffrn_reflns_theta_min 3.99
_diffrn_standards_decay_% <3%
_diffrn_standards_interval_count 25
_diffrn_standards_number 2
_exptl_absorpt_coefficient_mu 0.014
_exptl_absorpt_correction_type integration
_exptl_absorpt_process_details datred
_exptl_crystal_colour Colourless
_exptl_crystal_density_diffrn 5.876
_exptl_crystal_density_method 'not measured'
_exptl_crystal_description cubic
_exptl_crystal_F_000 150
_exptl_crystal_size_max 3
_exptl_crystal_size_mid 3
_exptl_crystal_size_min 3
_refine_diff_density_max 0.603
_refine_diff_density_min -0.709
_refine_ls_abs_structure_details 'Flack H D (1983), Acta Cryst. A39, 876-881'
_refine_ls_abs_structure_Flack -10(10)
_refine_ls_extinction_coef 3.14(16)
_refine_ls_extinction_expression Fc^*^=kFc[1+0.001xFc^2^\l^3^/sin(2\q)]^-1/4^
_refine_ls_extinction_method SHELXL
_refine_ls_goodness_of_fit_ref 1.135
_refine_ls_matrix_type full
_refine_ls_number_parameters 43
_refine_ls_number_reflns 354
_refine_ls_number_restraints 2
_refine_ls_restrained_S_all 1.132
_refine_ls_R_factor_all 0.0284
_refine_ls_R_factor_gt 0.0269
_refine_ls_shift/su_max 0.000
_refine_ls_shift/su_mean 0.000
_refine_ls_structure_factor_coef Fsqd
_refine_ls_weighting_details 'calc w=1/[\s^2^(Fo^2^)+(0.0446P)^2^+0.3200P] where P=(Fo^2^+2Fc^2^)/3'
_refine_ls_weighting_scheme calc
_refine_ls_wR_factor_gt 0.0690
_refine_ls_wR_factor_ref 0.0707
_reflns_number_gt 341
_reflns_number_total 354
_reflns_threshold_expression >2sigma(I)
_cod_data_source_file bp5031.cif
_cod_data_source_block LGZrT
_cod_original_sg_symbol_H-M 'P 321'
_cod_original_formula_sum 'Ga5.48 La3 O14 Ta0.03 Zr0.50'
_cod_database_code 2017774
_cod_database_fobs_code 2017774

loop_
_symmetry_equiv_pos_as_xyz
'x, y, z'
'-y, x-y, z'
'-x+y, -x, z'
'x-y, -y, -z'
'-x, -x+y, -z'
'y, x, -z'

loop_
_atom_site_type_symbol
_atom_site_label
_atom_site_fract_x
_atom_site_fract_y
_atom_site_fract_z
_atom_site_U_iso_or_equiv
_atom_site_adp_type
_atom_site_calc_flag
_atom_site_refinement_flags
_atom_site_occupancy
_atom_site_disorder_assembly
_atom_site_disorder_group
La La 0.42582(18) 0.0000 0.0000 0.0096(4) Uani d S 1 . .
Ga Ga2 0.7583(2) 0.0000 0.5000 0.0103(4) Uani d SP 0.977(8) . .
Zr Zr2 0.7583(2) 0.0000 0.5000 0.0103(4) Uani d SP 0.026(5) . .
Ga Ga1 0.0000 0.0000 0.0000 0.0099(9) Uani d SP 0.55(4) . .
Zr Zr1 0.0000 0.0000 0.0000 0.0099(9) Uani d SP 0.42(5) . .
Ta Ta 0.0000 0.0000 0.0000 0.0099(9) Uani d SP 0.027(3) . .
Ga Ga3 0.3333 0.6667 0.5309(3) 0.0091(4) Uani d S 1 . .
O O1 0.3333 0.6667 0.1806(4) 0.0118(5) Uani d S 1 . .
O O2 0.4578(2) 0.3108(3) 0.3051(3) 0.0151(4) Uani d . 1 . .
O O3 0.2232(2) 0.0796(2) 0.7597(3) 0.0148(4) Uani d . 1 . .

loop_
_atom_site_aniso_label
_atom_site_aniso_U_11
_atom_site_aniso_U_22
_atom_site_aniso_U_33
_atom_site_aniso_U_12
_atom_site_aniso_U_13
_atom_site_aniso_U_23
La 0.0114(5) 0.0104(7) 0.0066(5) 0.0052(3) 0.0003(2) 0.0006(4)
Ga2 0.0116(6) 0.0118(7) 0.0075(6) 0.0059(4) -0.0016(2) -0.0033(5)
Zr2 0.0116(6) 0.0118(7) 0.0075(6) 0.0059(4) -0.0016(2) -0.0033(5)
Ga1 0.0117(10) 0.0117(10) 0.0063(13) 0.0059(5) 0.000 0.000
Zr1 0.0117(10) 0.0117(10) 0.0063(13) 0.0059(5) 0.000 0.000
Ta 0.0117(10) 0.0117(10) 0.0063(13) 0.0059(5) 0.000 0.000
Ga3 0.0110(6) 0.0110(6) 0.0051(7) 0.0055(3) 0.000 0.000
O1 0.0155(7) 0.0155(7) 0.0044(9) 0.0078(4) 0.000 0.000
O2 0.0116(7) 0.0229(8) 0.0101(6) 0.0080(6) 0.0014(5) 0.0064(6)
O3 0.0163(8) 0.0189(8) 0.0117(7) 0.0106(6) 0.0035(5) 0.0066(5)

loop_
_atom_type_symbol
_atom_type_description
_atom_type_scat_dispersion_real
_atom_type_scat_dispersion_imag
_atom_type_scat_source
La La 0.0000 0.0000 'International Tables Vol C Tables 4.2.6.8 and 6.1.1.4'
Ga Ga 0.0000 0.0000 'International Tables Vol C Tables 4.2.6.8 and 6.1.1.4'
Ta Ta 0.0000 0.0000 'International Tables Vol C Tables 4.2.6.8 and 6.1.1.4'
O O 0.0000 0.0000 'International Tables Vol C Tables 4.2.6.8 and 6.1.1.4'
Zr Zr 0.0000 0.0000 'International Tables Vol C Tables 4.2.6.8 and 6.1.1.4'

loop_
_geom_angle_atom_site_label_1
_geom_angle_atom_site_label_2
_geom_angle_atom_site_label_3
_geom_angle_site_symmetry_1
_geom_angle_site_symmetry_3
_geom_angle
_geom_angle_publ_flag
O3 La O3 1_554 4_556 68.42(8) ?
O3 La O2 1_554 2_655 138.94(6) ?
O3 La O2 4_556 2_655 107.62(6) ?
O3 La O2 1_554 5_655 107.62(6) ?
O3 La O2 4_556 5_655 138.94(6) ?
O2 La O2 2_655 5_655 100.58(9) ?
O3 La O1 1_554 4_665 78.41(5) ?
O3 La O1 4_556 4_665 125.87(6) ?
O2 La O1 2_655 4_665 71.88(6) ?
O2 La O1 5_655 4_665 90.78(5) ?
O3 La O1 1_554 1_545 125.87(6) ?
O3 La O1 4_556 1_545 78.41(5) ?
O2 La O1 2_655 1_545 90.78(5) ?
O2 La O1 5_655 1_545 71.88(6) ?
O1 La O1 4_665 1_545 153.07(6) ?
O3 La O2 1_554 4 67.30(6) ?
O3 La O2 4_556 4 78.78(6) ?
O2 La O2 2_655 4 153.75(5) ?
O2 La O2 5_655 4 63.36(6) ?
O1 La O2 4_665 4 125.76(6) ?
O1 La O2 1_545 4 65.11(5) ?
O3 La O2 1_554 . 78.78(6) ?
O3 La O2 4_556 . 67.30(6) ?
O2 La O2 2_655 . 63.36(6) ?
O2 La O2 5_655 . 153.75(5) ?
O1 La O2 4_665 . 65.11(5) ?
O1 La O2 1_545 . 125.76(6) ?
O2 La O2 4 . 138.91(8) ?
O3 La Ga3 1_554 4_666 109.98(5) ?
O3 La Ga3 4_556 4_666 87.27(5) ?
O2 La Ga3 2_655 4_666 31.01(3) ?
O2 La Ga3 5_655 4_666 129.04(6) ?
O1 La Ga3 4_665 4_666 65.09(6) ?
O1 La Ga3 1_545 4_666 109.78(6) ?
O2 La Ga3 4 4_666 165.82(5) ?
O2 La Ga3 . 4_666 32.36(3) ?
O3 La Ga3 1_554 1_544 87.27(5) ?
O3 La Ga3 4_556 1_544 109.98(5) ?
O2 La Ga3 2_655 1_544 129.04(6) ?
O2 La Ga3 5_655 1_544 31.01(3) ?
O1 La Ga3 4_665 1_544 109.78(6) ?
O1 La Ga3 1_545 1_544 65.09(6) ?
O2 La Ga3 4 1_544 32.36(3) ?
O2 La Ga3 . 1_544 165.82(5) ?
Ga3 La Ga3 4_666 1_544 159.52(5) ?
O3 Ga2 O3 2_655 5_656 132.25(14) ?
O3 Ga2 O2 2_655 5_656 100.35(8) ?
O3 Ga2 O2 5_656 5_656 109.28(7) ?
O3 Ga2 O2 2_655 2_655 109.28(7) ?
O3 Ga2 O2 5_656 2_655 100.35(8) ?
O2 Ga2 O2 5_656 2_655 101.93(15) ?
O3 Ga1 O3 3_554 6_556 165.09(9) ?
O3 Ga1 O3 3_554 4_556 104.22(10) ?
O3 Ga1 O3 6_556 4_556 86.98(7) ?
O3 Ga1 O3 3_554 2_554 86.98(7) ?
O3 Ga1 O3 6_556 2_554 83.87(9) ?
O3 Ga1 O3 4_556 2_554 165.09(9) ?
O3 Ga1 O3 3_554 1_554 86.98(7) ?
O3 Ga1 O3 6_556 1_554 104.22(10) ?
O3 Ga1 O3 4_556 1_554 83.87(9) ?
O3 Ga1 O3 2_554 1_554 86.98(7) ?
O3 Ga1 O3 3_554 5_556 83.87(9) ?
O3 Ga1 O3 6_556 5_556 86.98(7) ?
O3 Ga1 O3 4_556 5_556 86.98(7) ?
O3 Ga1 O3 2_554 5_556 104.22(10) ?
O3 Ga1 O3 1_554 5_556 165.09(9) ?
O1 Ga3 O2 . 4_566 117.21(7) ?
O1 Ga3 O2 . 5_666 117.21(7) ?
O2 Ga3 O2 4_566 5_666 100.74(9) ?
O1 Ga3 O2 . 6_556 117.21(7) ?
O2 Ga3 O2 4_566 6_556 100.74(9) ?
O2 Ga3 O2 5_666 6_556 100.74(9) ?
O1 Ga3 Zr2 . 2 87.15(3) ?
O2 Ga3 Zr2 4_566 2 30.64(5) ?
O2 Ga3 Zr2 5_666 2 112.42(7) ?
O2 Ga3 Zr2 6_556 2 123.17(7) ?
O1 Ga3 Zr2 . 1_565 87.15(3) ?
O2 Ga3 Zr2 4_566 1_565 123.17(7) ?
O2 Ga3 Zr2 5_666 1_565 30.64(5) ?
O2 Ga3 Zr2 6_556 1_565 112.42(7) ?
Zr2 Ga3 Zr2 2 1_565 119.755(5) ?
O1 Ga3 Zr2 . 3_665 87.15(3) ?
O2 Ga3 Zr2 4_566 3_665 112.42(7) ?
O2 Ga3 Zr2 5_666 3_665 123.17(7) ?
O2 Ga3 Zr2 6_556 3_665 30.64(5) ?
Zr2 Ga3 Zr2 2 3_665 119.755(5) ?
Zr2 Ga3 Zr2 1_565 3_665 119.755(5) ?
O1 Ga3 La . 1_566 134.42(3) ?
O2 Ga3 La 4_566 1_566 57.47(7) ?
O2 Ga3 La 5_666 1_566 43.29(6) ?
O2 Ga3 La 6_556 1_566 107.80(9) ?
Zr2 Ga3 La 2 1_566 73.71(3) ?
Zr2 Ga3 La 1_565 1_566 68.79(3) ?
Zr2 Ga3 La 3_665 1_566 138.29(5) ?
O1 Ga3 La . 2_556 134.42(3) ?
O2 Ga3 La 4_566 2_556 43.29(6) ?
O2 Ga3 La 5_666 2_556 107.80(9) ?
O2 Ga3 La 6_556 2_556 57.47(7) ?
Zr2 Ga3 La 2 2_556 68.79(3) ?
Zr2 Ga3 La 1_565 2_556 138.29(5) ?
Zr2 Ga3 La 3_665 2_556 73.71(3) ?
La Ga3 La 1_566 2_556 76.42(5) ?
O1 Ga3 La . 3_666 134.42(3) ?
O2 Ga3 La 4_566 3_666 107.80(9) ?
O2 Ga3 La 5_666 3_666 57.47(7) ?
O2 Ga3 La 6_556 3_666 43.29(6) ?
Zr2 Ga3 La 2 3_666 138.29(5) ?
Zr2 Ga3 La 1_565 3_666 73.71(3) ?
Zr2 Ga3 La 3_665 3_666 68.79(3) ?
La Ga3 La 1_566 3_666 76.42(5) ?
La Ga3 La 2_556 3_666 76.42(5) ?
Ga3 O1 La . 2 110.67(4) ?
Ga3 O1 La . 1_565 110.67(4) ?
La O1 La 2 1_565 108.24(5) ?
Ga3 O1 La . 3_665 110.67(4) ?
La O1 La 2 3_665 108.24(5) ?
La O1 La 1_565 3_665 108.24(5) ?
Ga3 O2 Zr2 4_666 3_665 119.17(10) ?
Ga3 O2 Ga2 4_666 3_665 119.17(10) ?
Zr2 O2 Ga2 3_665 3_665 0.00(6) ?
Ga3 O2 La 4_666 3_665 105.70(8) ?
Zr2 O2 La 3_665 3_665 120.29(8) ?
Ga2 O2 La 3_665 3_665 120.29(8) ?
Ga3 O2 La 4_666 . 90.17(8) ?
Zr2 O2 La 3_665 . 111.63(9) ?
Ga2 O2 La 3_665 . 111.63(9) ?
La O2 La 3_665 . 105.07(6) ?
Zr2 O3 Ga2 3_665 3_665 0.00(10) ?
Zr2 O3 Ta 3_665 1_556 114.03(8) ?
Ga2 O3 Ta 3_665 1_556 114.03(8) ?
Zr2 O3 Zr1 3_665 1_556 114.03(8) ?
Ga2 O3 Zr1 3_665 1_556 114.03(8) ?
Ta O3 Zr1 1_556 1_556 0.0 ?
Zr2 O3 Ga1 3_665 1_556 114.03(8) ?
Ga2 O3 Ga1 3_665 1_556 114.03(8) ?
Ta O3 Ga1 1_556 1_556 0.0 ?
Zr1 O3 Ga1 1_556 1_556 0.0 ?
Zr2 O3 La 3_665 1_556 138.60(9) ?
Ga2 O3 La 3_665 1_556 138.60(9) ?
Ta O3 La 1_556 1_556 103.86(7) ?
Zr1 O3 La 1_556 1_556 103.86(7) ?
Ga1 O3 La 1_556 1_556 103.86(7) ?

loop_
_geom_bond_atom_site_label_1
_geom_bond_atom_site_label_2
_geom_bond_site_symmetry_2
_geom_bond_distance
_geom_bond_publ_flag
La O3 1_554 2.420(2) ?
La O3 4_556 2.420(2) ?
La O2 2_655 2.454(2) ?
La O2 5_655 2.454(2) ?
La O1 4_665 2.6301(17) ?
La O1 1_545 2.6301(17) ?
La O2 4 2.905(2) ?
La O2 . 2.905(2) ?
La Ga3 4_666 3.4453(18) ?
La Ga3 1_544 3.4453(18) ?
Ga2 O3 2_655 1.8417(17) ?
Ga2 O3 5_656 1.8417(17) ?
Ga2 O2 5_656 1.869(2) ?
Ga2 O2 2_655 1.869(2) ?
Ga1 O3 3_554 2.0357(17) ?
Ga1 O3 6_556 2.0357(17) ?
Ga1 O3 4_556 2.0357(17) ?
Ga1 O3 2_554 2.0357(17) ?
Ga1 O3 1_554 2.0357(17) ?
Ga1 O3 5_556 2.0357(17) ?
Ga3 O1 . 1.801(3) ?
Ga3 O2 4_566 1.8438(19) ?
Ga3 O2 5_666 1.8438(19) ?
Ga3 O2 6_556 1.8438(19) ?
Ga3 Zr2 2 3.202(2) ?
Ga3 Zr2 1_565 3.202(2) ?
Ga3 Zr2 3_665 3.202(2) ?
Ga3 La 1_566 3.4453(18) ?
Ga3 La 2_556 3.4453(18) ?
Ga3 La 3_666 3.4453(18) ?
O1 La 2 2.6301(17) ?
O1 La 1_565 2.6301(17) ?
O1 La 3_665 2.6301(17) ?
O2 Ga3 4_666 1.8438(19) ?
O2 Zr2 3_665 1.869(2) ?
O2 Ga2 3_665 1.869(2) ?
O2 La 3_665 2.454(2) ?
O3 Zr2 3_665 1.8417(17) ?
O3 Ga2 3_665 1.8417(17) ?
O3 Ta 1_556 2.0357(17) ?
O3 Zr1 1_556 2.0357(17) ?
O3 Ga1 1_556 2.0357(17) ?
O3 La 1_556 2.420(2) ?
